data_7046762
loop_
_publ_author_name
'Gupta, Vijay'
'Mandal, Sanjay K.'

_publ_section_title
;
 Coordination driven self-assembly of [2 + 2 + 2] molecular squares:
 synthesis, crystal structures, catalytic and luminescence properties.
;
_journal_issue 29
_journal_name_full 'Dalton transactions (Cambridge, England : 2003)'
_journal_page_first 9742
_journal_page_last 9754
_journal_paper_doi 10.1039/c8dt01367e
_journal_volume 47
_journal_year 2018
_chemical_formula_moiety 'C60 H62 Mn2 N6 O12'
_chemical_formula_sum 'C60 H62 Mn2 N6 O12'
_chemical_formula_weight 1169.03
_space_group_crystal_system triclinic
_space_group_IT_number 2
_space_group_name_Hall '-P 1'
_space_group_name_H-M_alt 'P -1'
_symmetry_space_group_name_Hall '-P 1'
_symmetry_space_group_name_H-M 'P -1'
_atom_sites_solution_hydrogens mixed
_atom_sites_solution_primary dual
_audit_update_record
;
2018-06-01 deposited with the CCDC.
2018-06-18 downloaded from the CCDC.
;
_cell_angle_alpha 73.892(4)
_cell_angle_beta 87.146(4)
_cell_angle_gamma 63.605(4)
_cell_formula_units_Z 1
_cell_length_a 9.061(3)
_cell_length_b 9.991(3)
_cell_length_c 17.405(5)
_cell_measurement_reflns_used 853
_cell_measurement_temperature 100.(2)
_cell_measurement_theta_max 26.6657
_cell_measurement_theta_min 2.3479
_cell_volume 1351.0(7)
_computing_cell_refinement 'APEX2 v2014.11-0 (Bruker AXS)'
_computing_data_collection 'APEX2 v2014.11-0 (Bruker AXS)'
_computing_data_reduction 'SAINT v8.34A (Bruker, 2013)'
_computing_molecular_graphics 'Olex2 (Dolomanov et al., 2009)'
_computing_publication_material 'Olex2 (Dolomanov et al., 2009)'
_computing_structure_refinement 'SHELXL-2014/7 (Sheldrick, 2014)'
_computing_structure_solution 'SHELXT 2014/5 (Sheldrick, 2014)'
_diffrn_ambient_temperature 100.(2)
_diffrn_detector_area_resol_mean 8.3333
_diffrn_measured_fraction_theta_full 0.997
_diffrn_measured_fraction_theta_max 0.997
_diffrn_measurement_device_type 'Bruker Kappa APEX II'
_diffrn_measurement_method 'phi and omega scan'
_diffrn_radiation_monochromator Graphite
_diffrn_radiation_type 'Mo K\a'
_diffrn_radiation_wavelength 0.71073
_diffrn_reflns_av_R_equivalents 0.0366
_diffrn_reflns_av_unetI/netI 0.0339
_diffrn_reflns_limit_h_max 10
_diffrn_reflns_limit_h_min -10
_diffrn_reflns_limit_k_max 11
_diffrn_reflns_limit_k_min -11
_diffrn_reflns_limit_l_max 20
_diffrn_reflns_limit_l_min -20
_diffrn_reflns_number 19882
_diffrn_reflns_theta_full 25.12
_diffrn_reflns_theta_max 25.12
_diffrn_reflns_theta_min 1.22
_diffrn_source 'Sealed tube'
_diffrn_source_type 'Fine Focus'
_exptl_absorpt_coefficient_mu 0.539
_exptl_absorpt_correction_T_max 0.7452
_exptl_absorpt_correction_T_min 0.6934
_exptl_absorpt_correction_type multi-scan
_exptl_absorpt_process_details 'SADABS V2012/1 (Bruker AXS Inc.)'
_exptl_crystal_colour colourless
_exptl_crystal_density_diffrn 1.437
_exptl_crystal_density_method 'not measured'
_exptl_crystal_description rectangle
_exptl_crystal_F_000 610
_exptl_crystal_size_max 0.200
_exptl_crystal_size_mid 0.150
_exptl_crystal_size_min 0.150
_refine_diff_density_max 0.297
_refine_diff_density_min -0.441
_refine_ls_extinction_method none
_refine_ls_goodness_of_fit_ref 1.066
_refine_ls_hydrogen_treatment constr
_refine_ls_matrix_type full
_refine_ls_number_parameters 365
_refine_ls_number_reflns 4793
_refine_ls_number_restraints 0
_refine_ls_restrained_S_all 1.066
_refine_ls_R_factor_all 0.0423
_refine_ls_R_factor_gt 0.0340
_refine_ls_shift/su_max 0.000
_refine_ls_shift/su_mean 0.000
_refine_ls_structure_factor_coef Fsqd
_refine_ls_weighting_details 'w=1/[\s^2^(Fo^2^)+(0.0344P)^2^+1.3955P] where P=(Fo^2^+2Fc^2^)/3'
_refine_ls_weighting_scheme calc
_refine_ls_wR_factor_gt 0.0801
_refine_ls_wR_factor_ref 0.0908
_reflns_number_gt 4142
_reflns_number_total 4793
_reflns_threshold_expression 'I > 2\s(I)'
_cod_data_source_file c8dt01367e2.cif
_cod_data_source_block 5
_cod_depositor_comments 'Adding full bibliography for 7046761--7046765.cif.'
_cod_database_code 7046762

loop_
_space_group_symop_operation_xyz
'x, y, z'
'-x, -y, -z'

loop_
_atom_site_type_symbol
_atom_site_label
_atom_site_fract_x
_atom_site_fract_y
_atom_site_fract_z
_atom_site_U_iso_or_equiv
_atom_site_adp_type
_atom_site_calc_flag
_atom_site_refinement_flags_adp
_atom_site_refinement_flags_posn
_atom_site_occupancy
Mn Mn1 0.43380(4) 0.21330(4) 0.18583(2) 0.01225(11) Uani d . . 1
O O1 0.45750(19) 0.36193(19) 0.24537(10) 0.0184(4) Uani d . . 1
O O2 0.6316(2) 0.44037(19) 0.17260(10) 0.0220(4) Uani d . . 1
O O3 1.16123(19) 0.01857(19) 0.83199(10) 0.0197(4) Uani d . . 1
O O4 1.35160(19) -0.02679(19) 0.74269(10) 0.0197(4) Uani d . . 1
O O5 0.7479(2) 0.52798(18) 0.50933(9) 0.0183(4) Uani d . . 1
O O6 0.59292(19) 0.26364(18) 0.09194(9) 0.0163(3) Uani d . . 1
H H6A 0.6891 0.1819 0.0963 0.024 Uiso d U R 1
H H6B 0.6201 0.3335 0.0993 0.024 Uiso d U R 1
N N1 0.2129(2) 0.4270(2) 0.11221(11) 0.0157(4) Uani d . . 1
N N2 0.1907(2) 0.2047(2) 0.24213(11) 0.0143(4) Uani d . . 1
N N3 0.3966(2) 0.0426(2) 0.13854(11) 0.0147(4) Uani d . . 1
C C1 0.5640(3) 0.4149(3) 0.23585(14) 0.0153(5) Uani d . . 1
C C2 0.6119(3) 0.4453(3) 0.30846(14) 0.0143(5) Uani d . . 1
C C3 0.6129(3) 0.3535(3) 0.38515(14) 0.0170(5) Uani d . . 1
H H3 0.5796 0.2736 0.3914 0.02 Uiso calc U R 1
C C4 0.6616(3) 0.3766(3) 0.45226(14) 0.0185(5) Uani d . . 1
H H4 0.6636 0.3122 0.5043 0.022 Uiso calc U R 1
C C5 0.7074(3) 0.4947(3) 0.44279(13) 0.0143(5) Uani d . . 1
C C6 0.7044(3) 0.5896(3) 0.36793(14) 0.0170(5) Uani d . . 1
H H6 0.734 0.6717 0.3622 0.02 Uiso calc U R 1
C C7 0.6572(3) 0.5637(3) 0.30053(14) 0.0162(5) Uani d . . 1
H H7 0.6561 0.6278 0.2486 0.019 Uiso calc U R 1
C C8 0.8575(3) 0.4029(3) 0.56983(14) 0.0152(5) Uani d . . 1
C C9 0.8256(3) 0.4038(3) 0.64825(14) 0.0156(5) Uani d . . 1
H H9 0.7287 0.4848 0.6595 0.019 Uiso calc U R 1
C C10 0.9371(3) 0.2846(3) 0.71052(14) 0.0149(5) Uani d . . 1
H H10 0.9149 0.2837 0.7645 0.018 Uiso calc U R 1
C C11 1.0807(3) 0.1667(3) 0.69469(14) 0.0140(5) Uani d . . 1
C C12 1.1104(3) 0.1686(3) 0.61506(14) 0.0168(5) Uani d . . 1
H H12 1.2079 0.0887 0.6036 0.02 Uiso calc U R 1
C C13 0.9994(3) 0.2857(3) 0.55252(14) 0.0184(5) Uani d . . 1
H H13 1.0199 0.2858 0.4985 0.022 Uiso calc U R 1
C C14 1.2060(3) 0.0435(3) 0.76205(14) 0.0148(5) Uani d . . 1
C C15 0.2199(3) 0.5239(3) 0.04227(14) 0.0182(5) Uani d . . 1
H H15 0.3149 0.4881 0.0135 0.022 Uiso calc U R 1
C C16 0.0956(3) 0.6726(3) 0.01065(15) 0.0213(5) Uani d . . 1
H H16 0.1057 0.7385 -0.0383 0.026 Uiso calc U R 1
C C17 -0.0440(3) 0.7237(3) 0.05168(16) 0.0281(6) Uani d . . 1
H H17 -0.1317 0.8257 0.0315 0.034 Uiso calc U R 1
C C18 -0.0538(3) 0.6234(3) 0.12299(15) 0.0249(6) Uani d . . 1
H H18 -0.1497 0.6552 0.1516 0.03 Uiso calc U R 1
C C19 0.0775(3) 0.4769(3) 0.15196(14) 0.0159(5) Uani d . . 1
C C20 0.0745(3) 0.3706(3) 0.23267(14) 0.0161(5) Uani d . . 1
H H20A 0.1034 0.4041 0.2758 0.019 Uiso calc U R 1
H H20B -0.039 0.381 0.2389 0.019 Uiso calc U R 1
C C21 0.1236(3) 0.1503(3) 0.18721(14) 0.0171(5) Uani d . . 1
H H21A 0.0502 0.242 0.1436 0.02 Uiso calc U R 1
H H21B 0.0552 0.1026 0.2175 0.02 Uiso calc U R 1
C C22 0.2533(3) 0.0339(3) 0.15012(13) 0.0148(5) Uani d . . 1
C C23 0.2212(3) -0.0738(3) 0.12683(14) 0.0182(5) Uani d . . 1
H H23 0.1178 -0.0761 0.1347 0.022 Uiso calc U R 1
C C24 0.3419(3) -0.1770(3) 0.09211(14) 0.0209(5) Uani d . . 1
H H24 0.3228 -0.2518 0.076 0.025 Uiso calc U R 1
C C25 0.4914(3) -0.1705(3) 0.08101(14) 0.0189(5) Uani d . . 1
H H25 0.5765 -0.2406 0.0574 0.023 Uiso calc U R 1
C C26 0.5136(3) -0.0599(3) 0.10505(13) 0.0166(5) Uani d . . 1
H H26 0.6162 -0.0557 0.0977 0.02 Uiso calc U R 1
C C27 0.2169(3) 0.1060(3) 0.32915(14) 0.0166(5) Uani d . . 1
C C28 0.3136(3) 0.1507(3) 0.37886(14) 0.0205(5) Uani d . . 1
H H28A 0.4175 0.1389 0.3552 0.031 Uiso calc U R 1
H H28B 0.3376 0.0825 0.434 0.031 Uiso calc U R 1
H H28C 0.2474 0.2593 0.3791 0.031 Uiso calc U R 1
C C29 0.0528(3) 0.1269(3) 0.36536(15) 0.0226(5) Uani d . . 1
H H29A -0.0101 0.2347 0.3675 0.034 Uiso calc U R 1
H H29B 0.0753 0.0558 0.4198 0.034 Uiso calc U R 1
H H29C -0.0115 0.1036 0.332 0.034 Uiso calc U R 1
C C30 0.3224(3) -0.0650(3) 0.33245(15) 0.0225(5) Uani d . . 1
H H30A 0.259 -0.1001 0.306 0.034 Uiso calc U R 1
H H30B 0.3535 -0.1285 0.3886 0.034 Uiso calc U R 1
H H30C 0.4225 -0.0762 0.3049 0.034 Uiso calc U R 1

loop_
_atom_site_aniso_label
_atom_site_aniso_U_11
_atom_site_aniso_U_22
_atom_site_aniso_U_33
_atom_site_aniso_U_12
_atom_site_aniso_U_13
_atom_site_aniso_U_23
Mn1 0.01060(18) 0.01255(19) 0.01399(19) -0.00505(14) 0.00155(13) -0.00472(14)
O1 0.0159(8) 0.0221(9) 0.0227(9) -0.0104(7) 0.0040(7) -0.0118(7)
O2 0.0297(10) 0.0257(10) 0.0178(9) -0.0174(8) 0.0071(7) -0.0090(7)
O3 0.0149(8) 0.0202(9) 0.0181(9) -0.0046(7) 0.0021(7) -0.0024(7)
O4 0.0117(8) 0.0226(9) 0.0188(9) -0.0046(7) 0.0012(7) -0.0023(7)
O5 0.0214(9) 0.0159(8) 0.0159(8) -0.0060(7) -0.0044(7) -0.0051(7)
O6 0.0147(8) 0.0162(8) 0.0181(9) -0.0066(7) 0.0041(7) -0.0061(7)
N1 0.0145(10) 0.0175(10) 0.0169(10) -0.0083(8) 0.0013(8) -0.0055(8)
N2 0.0142(10) 0.0136(10) 0.0152(10) -0.0057(8) 0.0013(8) -0.0051(8)
N3 0.0147(10) 0.0160(10) 0.0137(10) -0.0067(8) 0.0027(8) -0.0052(8)
C1 0.0116(11) 0.0109(11) 0.0199(13) -0.0021(9) -0.0002(9) -0.0039(9)
C2 0.0092(11) 0.0133(12) 0.0183(12) -0.0029(9) 0.0011(9) -0.0049(9)
C3 0.0147(12) 0.0145(12) 0.0224(13) -0.0084(10) -0.0005(10) -0.0027(10)
C4 0.0177(12) 0.0171(12) 0.0180(12) -0.0079(10) -0.0002(10) -0.0005(10)
C5 0.0099(11) 0.0148(12) 0.0161(12) -0.0028(9) -0.0010(9) -0.0057(9)
C6 0.0162(12) 0.0164(12) 0.0202(13) -0.0093(10) 0.0008(10) -0.0043(10)
C7 0.0147(11) 0.0168(12) 0.0146(12) -0.0066(10) 0.0005(9) -0.0015(9)
C8 0.0154(12) 0.0146(12) 0.0168(12) -0.0087(10) -0.0036(9) -0.0018(9)
C9 0.0133(11) 0.0139(12) 0.0198(12) -0.0053(10) 0.0022(9) -0.0067(10)
C10 0.0147(11) 0.0162(12) 0.0157(12) -0.0082(10) 0.0023(9) -0.0054(9)
C11 0.0108(11) 0.0142(12) 0.0191(12) -0.0074(9) 0.0000(9) -0.0044(10)
C12 0.0125(11) 0.0169(12) 0.0214(13) -0.0049(10) 0.0008(10) -0.0088(10)
C13 0.0186(12) 0.0225(13) 0.0166(12) -0.0097(11) 0.0029(10) -0.0088(10)
C14 0.0141(12) 0.0140(12) 0.0191(13) -0.0075(10) 0.0009(10) -0.0067(10)
C15 0.0179(12) 0.0213(13) 0.0172(12) -0.0107(11) 0.0013(10) -0.0048(10)
C16 0.0225(13) 0.0224(13) 0.0168(13) -0.0117(11) -0.0030(10) 0.0013(10)
C17 0.0213(14) 0.0203(14) 0.0277(15) -0.0002(11) -0.0005(11) 0.0001(11)
C18 0.0173(13) 0.0235(14) 0.0225(14) -0.0016(11) 0.0033(10) -0.0031(11)
C19 0.0146(12) 0.0192(12) 0.0152(12) -0.0078(10) 0.0002(9) -0.0061(10)
C20 0.0144(12) 0.0136(12) 0.0179(12) -0.0039(10) 0.0040(9) -0.0055(10)
C21 0.0147(12) 0.0222(13) 0.0179(12) -0.0097(10) 0.0024(10) -0.0090(10)
C22 0.0160(12) 0.0150(12) 0.0120(11) -0.0061(10) -0.0001(9) -0.0030(9)
C23 0.0207(12) 0.0205(13) 0.0167(12) -0.0124(11) -0.0005(10) -0.0042(10)
C24 0.0283(14) 0.0185(13) 0.0192(13) -0.0127(11) -0.0013(11) -0.0059(10)
C25 0.0213(13) 0.0158(12) 0.0171(12) -0.0041(10) 0.0021(10) -0.0081(10)
C26 0.0155(12) 0.0157(12) 0.0158(12) -0.0048(10) 0.0030(9) -0.0045(10)
C27 0.0186(12) 0.0165(12) 0.0150(12) -0.0088(10) 0.0038(10) -0.0037(10)
C28 0.0218(13) 0.0221(13) 0.0167(12) -0.0103(11) 0.0013(10) -0.0033(10)
C29 0.0238(13) 0.0253(14) 0.0218(13) -0.0138(11) 0.0086(11) -0.0077(11)
C30 0.0288(14) 0.0169(13) 0.0179(13) -0.0087(11) 0.0043(11) -0.0021(10)

loop_
_atom_type_symbol
_atom_type_description
_atom_type_scat_dispersion_real
_atom_type_scat_dispersion_imag
_atom_type_scat_source
C C 0.0033 0.0016 'International Tables Vol C Tables 4.2.6.8 and 6.1.1.4'
H H 0.0000 0.0000 'International Tables Vol C Tables 4.2.6.8 and 6.1.1.4'
Mn Mn 0.3368 0.7283 'International Tables Vol C Tables 4.2.6.8 and 6.1.1.4'
N N 0.0061 0.0033 'International Tables Vol C Tables 4.2.6.8 and 6.1.1.4'
O O 0.0106 0.0060 'International Tables Vol C Tables 4.2.6.8 and 6.1.1.4'

loop_
_geom_angle_atom_site_label_1
_geom_angle_atom_site_label_2
_geom_angle_atom_site_label_3
_geom_angle_site_symmetry_1
_geom_angle_site_symmetry_3
_geom_angle
O1 Mn1 O4 . 2_756 88.27(7)
O1 Mn1 O6 . . 91.33(6)
O4 Mn1 O6 2_756 . 89.72(6)
O1 Mn1 N3 . . 172.13(6)
O4 Mn1 N3 2_756 . 89.52(7)
O6 Mn1 N3 . . 96.22(6)
O1 Mn1 N1 . . 86.84(7)
O4 Mn1 N1 2_756 . 174.78(7)
O6 Mn1 N1 . . 88.56(7)
N3 Mn1 N1 . . 95.57(7)
O1 Mn1 N2 . . 98.75(6)
O4 Mn1 N2 2_756 . 109.86(7)
O6 Mn1 N2 . . 158.10(6)
N3 Mn1 N2 . . 74.92(7)
N1 Mn1 N2 . . 72.75(7)
C1 O1 Mn1 . . 127.39(14)
C14 O4 Mn1 . 2_756 129.96(15)
C8 O5 C5 . . 117.13(17)
Mn1 O6 H6A . . 111.2
Mn1 O6 H6B . . 110.6
H6A O6 H6B . . 102.9
C19 N1 C15 . . 118.4(2)
C19 N1 Mn1 . . 114.65(15)
C15 N1 Mn1 . . 124.93(15)
C20 N2 C21 . . 107.29(17)
C20 N2 C27 . . 111.75(17)
C21 N2 C27 . . 112.52(17)
C20 N2 Mn1 . . 103.95(13)
C21 N2 Mn1 . . 105.54(13)
C27 N2 Mn1 . . 115.08(13)
C22 N3 C26 . . 118.0(2)
C22 N3 Mn1 . . 117.59(15)
C26 N3 Mn1 . . 124.17(15)
O2 C1 O1 . . 125.6(2)
O2 C1 C2 . . 118.7(2)
O1 C1 C2 . . 115.7(2)
C7 C2 C3 . . 118.7(2)
C7 C2 C1 . . 120.9(2)
C3 C2 C1 . . 120.3(2)
C4 C3 C2 . . 121.1(2)
C4 C3 H3 . . 119.5
C2 C3 H3 . . 119.5
C3 C4 C5 . . 119.2(2)
C3 C4 H4 . . 120.4
C5 C4 H4 . . 120.4
C6 C5 C4 . . 121.2(2)
C6 C5 O5 . . 117.7(2)
C4 C5 O5 . . 120.9(2)
C5 C6 C7 . . 119.1(2)
C5 C6 H6 . . 120.5
C7 C6 H6 . . 120.5
C2 C7 C6 . . 120.8(2)
C2 C7 H7 . . 119.6
C6 C7 H7 . . 119.6
C9 C8 O5 . . 117.5(2)
C9 C8 C13 . . 121.0(2)
O5 C8 C13 . . 121.4(2)
C8 C9 C10 . . 119.2(2)
C8 C9 H9 . . 120.4
C10 C9 H9 . . 120.4
C9 C10 C11 . . 120.9(2)
C9 C10 H10 . . 119.6
C11 C10 H10 . . 119.6
C10 C11 C12 . . 118.9(2)
C10 C11 C14 . . 120.7(2)
C12 C11 C14 . . 120.4(2)
C13 C12 C11 . . 120.8(2)
C13 C12 H12 . . 119.6
C11 C12 H12 . . 119.6
C12 C13 C8 . . 119.2(2)
C12 C13 H13 . . 120.4
C8 C13 H13 . . 120.4
O3 C14 O4 . . 125.1(2)
O3 C14 C11 . . 119.0(2)
O4 C14 C11 . . 115.9(2)
N1 C15 C16 . . 123.0(2)
N1 C15 H15 . . 118.5
C16 C15 H15 . . 118.5
C15 C16 C17 . . 118.6(2)
C15 C16 H16 . . 120.7
C17 C16 H16 . . 120.7
C16 C17 C18 . . 118.9(2)
C16 C17 H17 . . 120.6
C18 C17 H17 . . 120.6
C19 C18 C17 . . 119.3(2)
C19 C18 H18 . . 120.3
C17 C18 H18 . . 120.3
N1 C19 C18 . . 121.9(2)
N1 C19 C20 . . 118.0(2)
C18 C19 C20 . . 120.1(2)
N2 C20 C19 . . 112.65(18)
N2 C20 H20A . . 109.1
C19 C20 H20A . . 109.1
N2 C20 H20B . . 109.1
C19 C20 H20B . . 109.1
H20A C20 H20B . . 107.8
N2 C21 C22 . . 114.56(18)
N2 C21 H21A . . 108.6
C22 C21 H21A . . 108.6
N2 C21 H21B . . 108.6
C22 C21 H21B . . 108.6
H21A C21 H21B . . 107.6
N3 C22 C23 . . 122.2(2)
N3 C22 C21 . . 117.21(19)
C23 C22 C21 . . 120.6(2)
C24 C23 C22 . . 119.0(2)
C24 C23 H23 . . 120.5
C22 C23 H23 . . 120.5
C23 C24 C25 . . 119.2(2)
C23 C24 H24 . . 120.4
C25 C24 H24 . . 120.4
C26 C25 C24 . . 118.4(2)
C26 C25 H25 . . 120.8
C24 C25 H25 . . 120.8
N3 C26 C25 . . 123.1(2)
N3 C26 H26 . . 118.4
C25 C26 H26 . . 118.4
N2 C27 C30 . . 108.49(18)
N2 C27 C29 . . 112.14(19)
C30 C27 C29 . . 109.81(19)
N2 C27 C28 . . 109.14(18)
C30 C27 C28 . . 107.6(2)
C29 C27 C28 . . 109.50(19)
C27 C28 H28A . . 109.5
C27 C28 H28B . . 109.5
H28A C28 H28B . . 109.5
C27 C28 H28C . . 109.5
H28A C28 H28C . . 109.5
H28B C28 H28C . . 109.5
C27 C29 H29A . . 109.5
C27 C29 H29B . . 109.5
H29A C29 H29B . . 109.5
C27 C29 H29C . . 109.5
H29A C29 H29C . . 109.5
H29B C29 H29C . . 109.5
C27 C30 H30A . . 109.5
C27 C30 H30B . . 109.5
H30A C30 H30B . . 109.5
C27 C30 H30C . . 109.5
H30A C30 H30C . . 109.5
H30B C30 H30C . . 109.5

loop_
_geom_bond_atom_site_label_1
_geom_bond_atom_site_label_2
_geom_bond_site_symmetry_2
_geom_bond_distance
Mn1 O1 . 2.1178(16)
Mn1 O4 2_756 2.1293(16)
Mn1 O6 . 2.2261(16)
Mn1 N3 . 2.2398(19)
Mn1 N1 . 2.268(2)
Mn1 N2 . 2.3927(19)
O1 C1 . 1.276(3)
O2 C1 . 1.252(3)
O3 C14 . 1.257(3)
O4 C14 . 1.269(3)
O4 Mn1 2_756 2.1294(16)
O5 C8 . 1.388(3)
O5 C5 . 1.397(3)
O6 H6A . 0.8782
O6 H6B . 0.8775
N1 C19 . 1.340(3)
N1 C15 . 1.348(3)
N2 C20 . 1.482(3)
N2 C21 . 1.490(3)
N2 C27 . 1.524(3)
N3 C22 . 1.341(3)
N3 C26 . 1.348(3)
C1 C2 . 1.504(3)
C2 C7 . 1.387(3)
C2 C3 . 1.392(3)
C3 C4 . 1.380(3)
C3 H3 . 0.95
C4 C5 . 1.383(3)
C4 H4 . 0.95
C5 C6 . 1.376(3)
C6 C7 . 1.394(3)
C6 H6 . 0.95
C7 H7 . 0.95
C8 C9 . 1.383(3)
C8 C13 . 1.391(3)
C9 C10 . 1.392(3)
C9 H9 . 0.95
C10 C11 . 1.392(3)
C10 H10 . 0.95
C11 C12 . 1.395(3)
C11 C14 . 1.506(3)
C12 C13 . 1.386(3)
C12 H12 . 0.95
C13 H13 . 0.95
C15 C16 . 1.378(3)
C15 H15 . 0.95
C16 C17 . 1.382(4)
C16 H16 . 0.95
C17 C18 . 1.389(4)
C17 H17 . 0.95
C18 C19 . 1.384(3)
C18 H18 . 0.95
C19 C20 . 1.515(3)
C20 H20A . 0.99
C20 H20B . 0.99
C21 C22 . 1.509(3)
C21 H21A . 0.99
C21 H21B . 0.99
C22 C23 . 1.392(3)
C23 C24 . 1.379(3)
C23 H23 . 0.95
C24 C25 . 1.386(3)
C24 H24 . 0.95
C25 C26 . 1.378(3)
C25 H25 . 0.95
C26 H26 . 0.95
C27 C30 . 1.528(3)
C27 C29 . 1.534(3)
C27 C28 . 1.535(3)
C28 H28A . 0.98
C28 H28B . 0.98
C28 H28C . 0.98
C29 H29A . 0.98
C29 H29B . 0.98
C29 H29C . 0.98
C30 H30A . 0.98
C30 H30B . 0.98
C30 H30C . 0.98

loop_
_geom_hbond_atom_site_label_D
_geom_hbond_atom_site_label_H
_geom_hbond_atom_site_label_A
_geom_hbond_site_symmetry_A
_geom_hbond_distance_DH
_geom_hbond_distance_HA
_geom_hbond_distance_DA
_geom_hbond_angle_DHA
O6 H6A O3 2_756 0.88 1.94 2.702(2) 143.9
O6 H6B O2 . 0.88 1.91 2.681(2) 145.8
